data_7703472
loop_
_publ_author_name
'Heitkemper, Tobias'
'Na\&s, Leonard'
'Sindlinger, Christian P.'

_publ_section_title
;
 2,5-Bis-trimethylsilyl substituted boroles.
;
_journal_issue 8
_journal_name_full 'Dalton transactions (Cambridge, England : 2003)'
_journal_page_first 2706
_journal_page_last 2714
_journal_paper_doi 10.1039/d0dt00393j
_journal_volume 49
_journal_year 2020
_chemical_formula_sum 'C76 H120 Li4 Si4'
_chemical_formula_weight 1173.83
_chemical_properties_physical Air-sensitive,Moisture-sensitive
_space_group_crystal_system triclinic
_space_group_IT_number 2
_space_group_name_Hall '-P 1'
_space_group_name_H-M_alt 'P -1'
_atom_sites_solution_hydrogens geom
_audit_creation_method SHELXL-2018/3
_audit_update_record
;
2020-01-10 deposited with the CCDC.	2020-02-06 downloaded from the CCDC.
;
_cell_angle_alpha 78.173(2)
_cell_angle_beta 73.231(2)
_cell_angle_gamma 73.259(2)
_cell_formula_units_Z 2
_cell_length_a 12.1327(9)
_cell_length_b 17.9330(13)
_cell_length_c 19.8813(14)
_cell_measurement_reflns_used 9218
_cell_measurement_temperature 100(2)
_cell_measurement_theta_max 26.52
_cell_measurement_theta_min 2.32
_cell_volume 3931.0(5)
_computing_cell_refinement 'Bruker SAINT'
_computing_data_collection 'Bruker APEX2'
_computing_data_reduction 'Bruker SAINT'
_computing_molecular_graphics 'Bruker SHELXTL'
_computing_publication_material 'Bruker SHELXTL'
_computing_structure_refinement 'SHELXL-2018/3 (Sheldrick, 2018)'
_computing_structure_solution 'SHELXT 2018/2 (Sheldrick, 2018)'
_diffrn_ambient_temperature 100(2)
_diffrn_measured_fraction_theta_full 1.000
_diffrn_measured_fraction_theta_max 0.996
_diffrn_measurement_device_type 'Bruker APEX-II CCD'
_diffrn_measurement_method '\f and \w scans'
_diffrn_radiation_type MoK\a
_diffrn_radiation_wavelength 0.71073
_diffrn_reflns_av_R_equivalents 0.0283
_diffrn_reflns_av_unetI/netI 0.0232
_diffrn_reflns_Laue_measured_fraction_full 1.000
_diffrn_reflns_Laue_measured_fraction_max 0.996
_diffrn_reflns_limit_h_max 15
_diffrn_reflns_limit_h_min -15
_diffrn_reflns_limit_k_max 22
_diffrn_reflns_limit_k_min -22
_diffrn_reflns_limit_l_max 24
_diffrn_reflns_limit_l_min -25
_diffrn_reflns_number 73908
_diffrn_reflns_point_group_measured_fraction_full 1.000
_diffrn_reflns_point_group_measured_fraction_max 0.996
_diffrn_reflns_theta_full 25.242
_diffrn_reflns_theta_max 26.588
_diffrn_reflns_theta_min 1.079
_exptl_absorpt_coefficient_mu 0.112
_exptl_absorpt_correction_T_max 0.7456
_exptl_absorpt_correction_T_min 0.6883
_exptl_absorpt_correction_type multi-scan
_exptl_crystal_colour orange
_exptl_crystal_density_diffrn 0.992
_exptl_crystal_description block
_exptl_crystal_F_000 1288
_exptl_crystal_recrystallization_method 'Re-crystallisation from solvent: pentane'
_exptl_crystal_size_max 0.411
_exptl_crystal_size_mid 0.333
_exptl_crystal_size_min 0.240
_refine_diff_density_max 0.373
_refine_diff_density_min -0.264
_refine_diff_density_rms 0.044
_refine_ls_extinction_method none
_refine_ls_goodness_of_fit_ref 1.024
_refine_ls_hydrogen_treatment constr
_refine_ls_matrix_type full
_refine_ls_number_parameters 824
_refine_ls_number_reflns 16374
_refine_ls_number_restraints 138
_refine_ls_restrained_S_all 1.029
_refine_ls_R_factor_all 0.0504
_refine_ls_R_factor_gt 0.0391
_refine_ls_shift/su_max 0.001
_refine_ls_shift/su_mean 0.000
_refine_ls_structure_factor_coef Fsqd
_refine_ls_weighting_details 'w=1/[\s^2^(Fo^2^)+(0.0466P)^2^+1.9863P] where P=(Fo^2^+2Fc^2^)/3'
_refine_ls_weighting_scheme calc
_refine_ls_wR_factor_gt 0.0962
_refine_ls_wR_factor_ref 0.1043
_reflns_Friedel_coverage 0.000
_reflns_number_gt 13728
_reflns_number_total 16374
_reflns_threshold_expression 'I > 2\s(I)'
_cod_data_source_file d0dt00393j2.cif
_cod_data_source_block sad_a_CCDC5
_cod_depositor_comments 'Adding full bibliography for 7703465--7703474.cif.'
_cod_database_code 7703472
_shelx_shelxl_version_number 2018/3
_shelx_space_group_comment
;
The symmetry employed for this shelxl refinement is uniquely defined
by the following loop, which should always be used as a source of
symmetry information in preference to the above space-group names.
They are only intended as comments.
;
_shelx_estimated_absorpt_t_min 0.955
_shelx_estimated_absorpt_t_max 0.974

loop_
_space_group_symop_operation_xyz
'x, y, z'
'-x, -y, -z'

loop_
_atom_site_label
_atom_site_type_symbol
_atom_site_fract_x
_atom_site_fract_y
_atom_site_fract_z
_atom_site_U_iso_or_equiv
_atom_site_adp_type
_atom_site_occupancy
_atom_site_site_symmetry_order
_atom_site_calc_flag
_atom_site_refinement_flags_posn
_atom_site_refinement_flags_adp
_atom_site_refinement_flags_occupancy
_atom_site_disorder_assembly
_atom_site_disorder_group
Si1 Si 0.00739(3) 0.26311(2) 0.39867(2) 0.01726(8) Uani 1 1 d . . . . .
Li1 Li 0.1509(2) 0.27517(13) 0.21283(12) 0.0186(4) Uani 1 1 d . . . . .
C1 C 0.25145(11) 0.35997(7) 0.17743(7) 0.0157(3) Uani 1 1 d . . . . .
Si2 Si 0.36309(3) 0.39121(2) 0.09881(2) 0.01819(8) Uani 1 1 d . . . . .
Li2 Li 0.2808(2) 0.31775(13) 0.28289(12) 0.0197(5) Uani 1 1 d . . . . .
C2 C 0.15422(11) 0.40938(7) 0.21356(6) 0.0146(2) Uani 1 1 d . . . . .
Si3 Si 0.50974(3) 0.23962(2) 0.31779(2) 0.01917(9) Uani 1 1 d . . . . .
Li3 Li 0.3630(2) 0.23808(13) 0.18326(12) 0.0194(5) Uani 1 1 d . . . . .
C3 C 0.07206(11) 0.37975(7) 0.28267(6) 0.0146(2) Uani 1 1 d . . . . .
Li4 Li 0.2341(2) 0.19270(13) 0.31252(12) 0.0197(5) Uani 1 1 d . . . . .
C4 C 0.10389(11) 0.30664(8) 0.31895(7) 0.0160(3) Uani 1 1 d . . . . .
Si4 Si 0.14805(3) 0.12420(2) 0.18318(2) 0.01704(8) Uani 1 1 d . . . . .
C5 C 0.49981(13) 0.30576(10) 0.09222(8) 0.0327(4) Uani 1 1 d . . . . .
H5A H 0.480813 0.259446 0.083814 0.049 Uiso 1 1 calc R U . . .
H5B H 0.525234 0.294043 0.136570 0.049 Uiso 1 1 calc R U . . .
H5C H 0.563921 0.319724 0.052873 0.049 Uiso 1 1 calc R U . . .
C6 C 0.32328(14) 0.40170(10) 0.01242(8) 0.0288(3) Uani 1 1 d . . . . .
H6A H 0.395323 0.398007 -0.026306 0.043 Uiso 1 1 calc R U . . .
H6B H 0.267998 0.452845 0.004950 0.043 Uiso 1 1 calc R U . . .
H6C H 0.285713 0.359740 0.013447 0.043 Uiso 1 1 calc R U . . .
C7 C 0.41192(14) 0.47961(10) 0.10386(8) 0.0300(3) Uani 1 1 d . . . . .
H7A H 0.485787 0.481985 0.067642 0.045 Uiso 1 1 calc R U . . .
H7B H 0.425275 0.475858 0.150888 0.045 Uiso 1 1 calc R U . . .
H7C H 0.350235 0.527206 0.095677 0.045 Uiso 1 1 calc R U . . .
C8 C -0.15049(13) 0.27587(10) 0.39585(8) 0.0280(3) Uani 1 1 d . . . . .
H8A H -0.191123 0.331798 0.393238 0.042 Uiso 1 1 calc R U . . .
H8B H -0.191168 0.247147 0.438779 0.042 Uiso 1 1 calc R U . . .
H8C H -0.151532 0.255307 0.354072 0.042 Uiso 1 1 calc R U . . .
C9 C 0.01581(14) 0.29040(9) 0.48300(7) 0.0256(3) Uani 1 1 d . . . . .
H9A H 0.094011 0.299812 0.476820 0.038 Uiso 1 1 calc R U . . .
H9B H 0.003717 0.247443 0.521545 0.038 Uiso 1 1 calc R U . . .
H9C H -0.045917 0.338183 0.494651 0.038 Uiso 1 1 calc R U . . .
C10 C 0.07548(15) 0.15299(9) 0.40649(8) 0.0281(3) Uani 1 1 d . . . . .
H10A H 0.082290 0.133806 0.362357 0.042 Uiso 1 1 calc R U . . .
H10B H 0.024772 0.126309 0.445963 0.042 Uiso 1 1 calc R U . . .
H10C H 0.154485 0.142080 0.415168 0.042 Uiso 1 1 calc R U . . .
C11 C 0.12338(11) 0.49658(7) 0.19217(7) 0.0158(3) Uani 1 1 d . . . . .
C12 C 0.12375(11) 0.54517(8) 0.23811(7) 0.0175(3) Uani 1 1 d . . . . .
H12 H 0.138414 0.522465 0.283223 0.021 Uiso 1 1 calc R U . . .
C13 C 0.10318(12) 0.62639(8) 0.21986(7) 0.0196(3) Uani 1 1 d . . . . .
C14 C 0.09931(14) 0.67660(8) 0.27448(8) 0.0277(3) Uani 1 1 d . . . . .
C15 C 0.2188(2) 0.65225(11) 0.29489(14) 0.0565(6) Uani 1 1 d . . . . .
H15A H 0.281774 0.662280 0.253025 0.085 Uiso 1 1 calc R U . . .
H15B H 0.235866 0.596158 0.313170 0.085 Uiso 1 1 calc R U . . .
H15C H 0.214855 0.682776 0.331507 0.085 Uiso 1 1 calc R U . . .
C16 C 0.00018(19) 0.66216(10) 0.34014(9) 0.0427(5) Uani 1 1 d . . . . .
H16A H -0.075327 0.675247 0.326542 0.064 Uiso 1 1 calc R U . . .
H16B H -0.006081 0.695256 0.375312 0.064 Uiso 1 1 calc R U . . .
H16C H 0.018597 0.606766 0.360523 0.064 Uiso 1 1 calc R U . . .
C17 C 0.07259(16) 0.76451(9) 0.24720(9) 0.0335(4) Uani 1 1 d . . . . .
H17A H 0.134531 0.774931 0.204827 0.050 Uiso 1 1 calc R U . . .
H17B H 0.070720 0.794104 0.284009 0.050 Uiso 1 1 calc R U . . .
H17C H -0.004598 0.780806 0.235290 0.050 Uiso 1 1 calc R U . . .
C19 C 0.07909(12) 0.61137(8) 0.10570(7) 0.0190(3) Uani 1 1 d . . . . .
C18 C 0.08260(12) 0.65802(8) 0.15326(7) 0.0208(3) Uani 1 1 d . . . . .
H18 H 0.070523 0.713160 0.139583 0.025 Uiso 1 1 calc R U . . .
C20 C 0.05734(14) 0.65090(8) 0.03288(8) 0.0259(3) Uani 1 1 d . . . . .
C21 C 0.03172(15) 0.59540(9) -0.00659(8) 0.0299(3) Uani 1 1 d . . . . .
H21A H 0.013696 0.623970 -0.051272 0.045 Uiso 1 1 calc R U . . .
H21B H -0.036385 0.575309 0.022784 0.045 Uiso 1 1 calc R U . . .
H21C H 0.101424 0.551388 -0.016554 0.045 Uiso 1 1 calc R U . . .
C24 C 0.09921(11) 0.53061(8) 0.12626(7) 0.0176(3) Uani 1 1 d . . . . .
H24 H 0.096535 0.497888 0.095043 0.021 Uiso 1 1 calc R U . . .
C23 C -0.04958(18) 0.72239(10) 0.04085(9) 0.0418(4) Uani 1 1 d . . . . .
H23A H -0.064678 0.745127 -0.005808 0.063 Uiso 1 1 calc R U . . .
H23B H -0.032577 0.761756 0.061475 0.063 Uiso 1 1 calc R U . . .
H23C H -0.119706 0.705905 0.071980 0.063 Uiso 1 1 calc R U . . .
C22 C 0.16896(17) 0.67725(12) -0.01215(9) 0.0420(4) Uani 1 1 d . . . . .
H22A H 0.236652 0.631355 -0.018115 0.063 Uiso 1 1 calc R U . . .
H22B H 0.185256 0.714226 0.011642 0.063 Uiso 1 1 calc R U . . .
H22C H 0.156265 0.703006 -0.058719 0.063 Uiso 1 1 calc R U . . .
C25 C -0.04850(11) 0.43427(7) 0.30455(7) 0.0158(3) Uani 1 1 d . . . . .
C26 C -0.09052(12) 0.45967(8) 0.37137(7) 0.0183(3) Uani 1 1 d . . . . .
H26 H -0.038809 0.447078 0.402155 0.022 Uiso 1 1 calc R U . . .
C27 C -0.20675(12) 0.50308(8) 0.39363(7) 0.0208(3) Uani 1 1 d . . . . .
C28 C -0.25825(13) 0.52748(9) 0.46852(8) 0.0282(3) Uani 1 1 d . . . . .
C29 C -0.16070(15) 0.52539(11) 0.50431(8) 0.0339(4) Uani 1 1 d . . . . .
H29A H -0.111938 0.471542 0.510094 0.051 Uiso 1 1 calc R U . . .
H29B H -0.197240 0.543290 0.550902 0.051 Uiso 1 1 calc R U . . .
H29C H -0.110678 0.560008 0.474790 0.051 Uiso 1 1 calc R U . . .
C30 C -0.33020(16) 0.46913(14) 0.51380(9) 0.0468(5) Uani 1 1 d . . . . .
H30A H -0.392624 0.469144 0.491627 0.070 Uiso 1 1 calc R U . . .
H30B H -0.366389 0.484667 0.561300 0.070 Uiso 1 1 calc R U . . .
H30C H -0.277542 0.416315 0.517387 0.070 Uiso 1 1 calc R U . . .
C31 C -0.3386(2) 0.61073(12) 0.46612(10) 0.0566(6) Uani 1 1 d . . . . .
H31A H -0.293116 0.647581 0.435738 0.085 Uiso 1 1 calc R U . . .
H31B H -0.368859 0.625430 0.514124 0.085 Uiso 1 1 calc R U . . .
H31C H -0.405377 0.612514 0.446947 0.085 Uiso 1 1 calc R U . . .
C32 C -0.28028(12) 0.52157(8) 0.34651(7) 0.0221(3) Uani 1 1 d . . . . .
H32 H -0.360418 0.549935 0.361420 0.026 Uiso 1 1 calc R U . . .
C33 C -0.23984(12) 0.49976(8) 0.27864(7) 0.0193(3) Uani 1 1 d . . . . .
C34 C -0.31519(12) 0.52626(9) 0.22405(8) 0.0245(3) Uani 1 1 d . . . . .
C35 C -0.31059(14) 0.45655(11) 0.18871(9) 0.0353(4) Uani 1 1 d . . . . .
H35A H -0.360287 0.474471 0.154638 0.053 Uiso 1 1 calc R U . . .
H35B H -0.340075 0.416095 0.224967 0.053 Uiso 1 1 calc R U . . .
H35C H -0.228472 0.434594 0.163951 0.053 Uiso 1 1 calc R U . . .
C36 C -0.26166(15) 0.58698(11) 0.16737(9) 0.0363(4) Uani 1 1 d . . . . .
H36A H -0.179333 0.562601 0.144792 0.054 Uiso 1 1 calc R U . . .
H36B H -0.263526 0.631440 0.189624 0.054 Uiso 1 1 calc R U . . .
H36C H -0.307962 0.605644 0.131522 0.054 Uiso 1 1 calc R U . . .
C37 C -0.44550(14) 0.56367(11) 0.25635(9) 0.0375(4) Uani 1 1 d . . . . .
H37A H -0.451069 0.611250 0.275394 0.056 Uiso 1 1 calc R U . . .
H37B H -0.478824 0.526332 0.294626 0.056 Uiso 1 1 calc R U . . .
H37C H -0.490068 0.577388 0.219720 0.056 Uiso 1 1 calc R U . . .
C38 C -0.12319(12) 0.45590(8) 0.25874(7) 0.0173(3) Uani 1 1 d . . . . .
H38 H -0.093978 0.440386 0.212661 0.021 Uiso 1 1 calc R U . . .
C39 C 0.26051(11) 0.15394(7) 0.21156(7) 0.0156(3) Uani 1 1 d . . . . .
C40 C 0.35481(11) 0.10274(7) 0.23377(6) 0.0145(2) Uani 1 1 d . . . . .
C41 C 0.43944(11) 0.12978(7) 0.26275(6) 0.0148(2) Uani 1 1 d . . . . .
C42 C 0.41075(11) 0.20213(8) 0.28425(7) 0.0163(3) Uani 1 1 d . . . . .
C43 C 0.01706(13) 0.21347(9) 0.18699(8) 0.0253(3) Uani 1 1 d . . . . .
H43A H 0.041606 0.257442 0.153442 0.038 Uiso 1 1 calc R U . . .
H43B H -0.010566 0.228007 0.235060 0.038 Uiso 1 1 calc R U . . .
H43C H -0.047436 0.201030 0.174446 0.038 Uiso 1 1 calc R U . . .
C44 C 0.19603(13) 0.10607(9) 0.08852(8) 0.0265(3) Uani 1 1 d . . . . .
H44A H 0.126608 0.106894 0.072333 0.040 Uiso 1 1 calc R U . . .
H44B H 0.252470 0.054666 0.084353 0.040 Uiso 1 1 calc R U . . .
H44C H 0.234158 0.147142 0.059252 0.040 Uiso 1 1 calc R U . . .
C45 C 0.08893(15) 0.04067(10) 0.24052(9) 0.0304(3) Uani 1 1 d . . . . .
H45A H 0.014767 0.040558 0.230149 0.046 Uiso 1 1 calc R U . . .
H45B H 0.073789 0.046777 0.290492 0.046 Uiso 1 1 calc R U . . .
H45C H 0.147275 -0.009039 0.230941 0.046 Uiso 1 1 calc R U . . .
C46 C 0.66847(13) 0.22551(10) 0.26593(10) 0.0342(4) Uani 1 1 d . . . . .
H46A H 0.671412 0.245061 0.215817 0.051 Uiso 1 1 calc R U . . .
H46B H 0.708477 0.169501 0.270864 0.051 Uiso 1 1 calc R U . . .
H46C H 0.708474 0.254605 0.284014 0.051 Uiso 1 1 calc R U . . .
C47 C 0.50414(17) 0.20451(10) 0.41389(9) 0.0356(4) Uani 1 1 d . . . . .
H47A H 0.545805 0.148868 0.419659 0.053 Uiso 1 1 calc R U . . .
H47B H 0.421214 0.211075 0.440894 0.053 Uiso 1 1 calc R U . . .
H47C H 0.542479 0.235225 0.431397 0.053 Uiso 1 1 calc R U . . .
C48 C 0.44304(14) 0.34959(8) 0.31464(8) 0.0257(3) Uani 1 1 d . . . . .
H48A H 0.440947 0.372808 0.265765 0.039 Uiso 1 1 calc R U . . .
H48B H 0.491604 0.373395 0.331541 0.039 Uiso 1 1 calc R U . . .
H48C H 0.362147 0.359304 0.344977 0.039 Uiso 1 1 calc R U . . .
C49 C 0.55783(11) 0.07229(7) 0.26119(7) 0.0156(3) Uani 1 1 d . . . . .
C50 C 0.59053(11) 0.03132(7) 0.32327(7) 0.0163(3) Uani 1 1 d . . . . .
H50 H 0.535554 0.038136 0.367881 0.020 Uiso 1 1 calc R U . . .
C51 C 0.70254(12) -0.01923(8) 0.32046(7) 0.0175(3) Uani 1 1 d . . . . .
C52 C 0.74052(12) -0.06803(9) 0.38682(7) 0.0234(3) Uani 1 1 d . . . . .
C53 C 0.75204(17) -0.15496(9) 0.38409(9) 0.0400(4) Uani 1 1 d . . . . .
H53A H 0.675141 -0.162099 0.383688 0.060 Uiso 1 1 calc R U . . .
H53B H 0.777224 -0.186947 0.425801 0.060 Uiso 1 1 calc R U . . .
H53C H 0.811111 -0.171331 0.341028 0.060 Uiso 1 1 calc R U . . .
C54 C 0.85961(15) -0.05651(13) 0.38900(9) 0.0437(5) Uani 1 1 d . . . . .
H54A H 0.920218 -0.073506 0.346685 0.066 Uiso 1 1 calc R U . . .
H54B H 0.882984 -0.087798 0.431466 0.066 Uiso 1 1 calc R U . . .
H54C H 0.851851 -0.000850 0.390244 0.066 Uiso 1 1 calc R U . . .
C55 C 0.64952(13) -0.04498(9) 0.45524(7) 0.0262(3) Uani 1 1 d . . . . .
H55A H 0.637901 0.011028 0.457049 0.039 Uiso 1 1 calc R U . . .
H55B H 0.678487 -0.075959 0.496132 0.039 Uiso 1 1 calc R U . . .
H55C H 0.573893 -0.055257 0.456351 0.039 Uiso 1 1 calc R U . . .
C56 C 0.78198(11) -0.02745(8) 0.25386(7) 0.0182(3) Uani 1 1 d . . . . .
H56 H 0.858800 -0.061560 0.251328 0.022 Uiso 1 1 calc R U . . .
C57 C 0.75217(12) 0.01264(8) 0.19141(7) 0.0181(3) Uani 1 1 d . . . . .
C58 C 0.83961(12) 0.00720(9) 0.11843(7) 0.0225(3) Uani 1 1 d . . . . .
C59 C 0.86589(15) 0.08816(10) 0.08988(8) 0.0326(4) Uani 1 1 d . . . . .
H59A H 0.922512 0.085933 0.043399 0.049 Uiso 1 1 calc R U . . .
H59B H 0.899867 0.103074 0.122786 0.049 Uiso 1 1 calc R U . . .
H59C H 0.792072 0.127162 0.085213 0.049 Uiso 1 1 calc R U . . .
C60 C 0.95683(14) -0.05343(11) 0.12165(8) 0.0351(4) Uani 1 1 d . . . . .
H60A H 1.009549 -0.054886 0.073922 0.053 Uiso 1 1 calc R U . . .
H60B H 0.941286 -0.105377 0.140361 0.053 Uiso 1 1 calc R U . . .
H60C H 0.994725 -0.038861 0.152716 0.053 Uiso 1 1 calc R U . . .
C61 C 0.78442(15) -0.01538(11) 0.06780(8) 0.0354(4) Uani 1 1 d . . . . .
H61A H 0.840841 -0.018935 0.021323 0.053 Uiso 1 1 calc R U . . .
H61B H 0.711658 0.024645 0.062847 0.053 Uiso 1 1 calc R U . . .
H61C H 0.765388 -0.066332 0.086768 0.053 Uiso 1 1 calc R U . . .
C62 C 0.63823(12) 0.06177(8) 0.19640(7) 0.0175(3) Uani 1 1 d . . . . .
H62 H 0.615385 0.088636 0.154255 0.021 Uiso 1 1 calc R U . . .
C63 C 0.37728(11) 0.01511(7) 0.23782(7) 0.0161(3) Uani 1 1 d . . . . .
C64 C 0.35331(12) -0.02851(8) 0.30437(7) 0.0181(3) Uani 1 1 d . . . . .
H64 H 0.332644 -0.003153 0.345373 0.022 Uiso 1 1 calc R U . . .
C65 C 0.35877(12) -0.10823(8) 0.31251(7) 0.0206(3) Uani 1 1 d . . . . .
C66 C 0.32197(14) -0.15433(9) 0.38582(8) 0.0257(3) Uani 1 1 d . . . . .
C67 C 0.3236(2) -0.11274(12) 0.44546(9) 0.0471(5) Uani 1 1 d . . . . .
H67A H 0.402929 -0.104504 0.437922 0.071 Uiso 1 1 calc R U . . .
H67B H 0.303557 -0.145249 0.491123 0.071 Uiso 1 1 calc R U . . .
H67C H 0.265331 -0.061871 0.445491 0.071 Uiso 1 1 calc R U . . .
C68 C 0.19495(16) -0.16008(12) 0.39638(9) 0.0391(4) Uani 1 1 d . . . . .
H68A H 0.142304 -0.107164 0.394068 0.059 Uiso 1 1 calc R U . . .
H68B H 0.169576 -0.189878 0.442786 0.059 Uiso 1 1 calc R U . . .
H68C H 0.191346 -0.186885 0.359064 0.059 Uiso 1 1 calc R U . . .
C69 C 0.4032(2) -0.23669(11) 0.39213(12) 0.0565(6) Uani 1 1 d . . . . .
H69A H 0.398336 -0.265755 0.356794 0.085 Uiso 1 1 calc R U . . .
H69B H 0.378289 -0.264258 0.439721 0.085 Uiso 1 1 calc R U . . .
H69C H 0.485185 -0.232985 0.383920 0.085 Uiso 1 1 calc R U . . .
C70 C 0.39248(13) -0.14380(8) 0.25104(8) 0.0244(3) Uani 1 1 d . . . . .
H70 H 0.395923 -0.198139 0.255486 0.029 Uiso 1 1 calc R U . . .
C71 C 0.42136(13) -0.10271(8) 0.18328(8) 0.0228(3) Uani 1 1 d . . . . .
C72 C 0.46091(15) -0.14636(9) 0.11805(9) 0.0324(4) Uani 1 1 d D U . . .
C73 C 0.3628(3) -0.1798(2) 0.11392(14) 0.0661(11) Uani 0.810(3) 1 d D U P A 1
H73A H 0.387839 -0.205829 0.071289 0.099 Uiso 0.810(3) 1 calc R U P A 1
H73B H 0.291472 -0.137290 0.111804 0.099 Uiso 0.810(3) 1 calc R U P A 1
H73C H 0.345440 -0.218041 0.155971 0.099 Uiso 0.810(3) 1 calc R U P A 1
C74 C 0.5752(3) -0.21044(15) 0.12202(14) 0.0633(9) Uani 0.810(3) 1 d D U P A 1
H74A H 0.603169 -0.236522 0.079296 0.095 Uiso 0.810(3) 1 calc R U P A 1
H74B H 0.559199 -0.249136 0.163904 0.095 Uiso 0.810(3) 1 calc R U P A 1
H74C H 0.636330 -0.186553 0.125376 0.095 Uiso 0.810(3) 1 calc R U P A 1
C75 C 0.49222(19) -0.09152(12) 0.04788(10) 0.0323(5) Uani 0.810(3) 1 d D U P A 1
H75A H 0.517920 -0.121730 0.007855 0.048 Uiso 0.810(3) 1 calc R U P A 1
H75B H 0.556430 -0.069123 0.048841 0.048 Uiso 0.810(3) 1 calc R U P A 1
H75C H 0.422105 -0.049036 0.042613 0.048 Uiso 0.810(3) 1 calc R U P A 1
C76 C 0.4442(9) -0.2348(4) 0.1416(4) 0.033(2) Uani 0.190(3) 1 d D U P A 2
H76A H 0.360116 -0.233240 0.162873 0.049 Uiso 0.190(3) 1 calc R U P A 2
H76B H 0.490597 -0.262299 0.176320 0.049 Uiso 0.190(3) 1 calc R U P A 2
H76C H 0.471857 -0.262651 0.099950 0.049 Uiso 0.190(3) 1 calc R U P A 2
C77 C 0.5840(9) -0.1496(7) 0.0854(6) 0.064(4) Uani 0.190(3) 1 d D U P A 2
H77A H 0.611163 -0.180972 0.046114 0.096 Uiso 0.190(3) 1 calc R U P A 2
H77B H 0.630901 -0.173728 0.120479 0.096 Uiso 0.190(3) 1 calc R U P A 2
H77C H 0.594095 -0.096225 0.067312 0.096 Uiso 0.190(3) 1 calc R U P A 2
C78 C 0.3711(12) -0.1109(6) 0.0720(6) 0.065(4) Uani 0.190(3) 1 d D U P A 2
H78A H 0.382019 -0.059243 0.047638 0.098 Uiso 0.190(3) 1 calc R U P A 2
H78B H 0.290253 -0.105203 0.102208 0.098 Uiso 0.190(3) 1 calc R U P A 2
H78C H 0.383820 -0.145670 0.036929 0.098 Uiso 0.190(3) 1 calc R U P A 2
C79 C 0.41272(12) -0.02246(8) 0.17761(7) 0.0188(3) Uani 1 1 d . . . . .
H79 H 0.431275 0.006905 0.132081 0.023 Uiso 1 1 calc R U . . .

loop_
_atom_site_aniso_label
_atom_site_aniso_U_11
_atom_site_aniso_U_22
_atom_site_aniso_U_33
_atom_site_aniso_U_23
_atom_site_aniso_U_13
_atom_site_aniso_U_12
Si1 0.01909(18) 0.01964(18) 0.01212(17) 0.00004(13) -0.00363(14) -0.00499(14)
Li1 0.0183(11) 0.0204(11) 0.0168(11) -0.0019(9) -0.0063(9) -0.0028(9)
C1 0.0163(6) 0.0170(6) 0.0144(6) -0.0014(5) -0.0057(5) -0.0036(5)
Si2 0.01688(18) 0.02128(19) 0.01443(17) 0.00000(14) -0.00263(14) -0.00449(14)
Li2 0.0194(11) 0.0205(11) 0.0185(11) -0.0035(9) -0.0058(9) -0.0019(9)
C2 0.0167(6) 0.0157(6) 0.0126(6) -0.0003(5) -0.0067(5) -0.0040(5)
Si3 0.02021(19) 0.01974(19) 0.02100(19) -0.00432(14) -0.01047(15) -0.00360(15)
Li3 0.0187(11) 0.0196(11) 0.0190(11) -0.0021(9) -0.0057(9) -0.0025(9)
C3 0.0152(6) 0.0165(6) 0.0128(6) -0.0038(5) -0.0045(5) -0.0025(5)
Li4 0.0213(11) 0.0195(11) 0.0177(11) -0.0018(9) -0.0054(9) -0.0038(9)
C4 0.0167(6) 0.0177(6) 0.0142(6) -0.0030(5) -0.0053(5) -0.0031(5)
Si4 0.01752(18) 0.01897(18) 0.01713(18) -0.00311(14) -0.00778(14) -0.00424(14)
C5 0.0201(7) 0.0371(9) 0.0274(8) 0.0024(7) 0.0030(6) 0.0002(6)
C6 0.0284(8) 0.0396(9) 0.0167(7) -0.0043(6) -0.0036(6) -0.0072(7)
C7 0.0284(8) 0.0364(9) 0.0284(8) 0.0007(7) -0.0060(6) -0.0172(7)
C8 0.0253(8) 0.0376(9) 0.0228(7) 0.0027(6) -0.0060(6) -0.0146(7)
C9 0.0343(8) 0.0277(8) 0.0159(7) -0.0006(6) -0.0075(6) -0.0094(6)
C10 0.0373(9) 0.0225(7) 0.0199(7) 0.0017(6) -0.0017(6) -0.0084(6)
C11 0.0129(6) 0.0162(6) 0.0165(6) -0.0011(5) -0.0030(5) -0.0022(5)
C12 0.0181(6) 0.0180(6) 0.0160(6) -0.0018(5) -0.0060(5) -0.0022(5)
C13 0.0177(6) 0.0175(7) 0.0241(7) -0.0050(5) -0.0057(5) -0.0028(5)
C14 0.0368(9) 0.0177(7) 0.0343(8) -0.0074(6) -0.0197(7) -0.0015(6)
C15 0.0637(13) 0.0286(9) 0.1006(18) -0.0203(10) -0.0606(13) 0.0018(9)
C16 0.0749(13) 0.0280(9) 0.0231(8) -0.0106(7) -0.0109(8) -0.0056(9)
C17 0.0433(10) 0.0193(7) 0.0434(10) -0.0101(7) -0.0180(8) -0.0043(7)
C19 0.0181(6) 0.0194(7) 0.0168(6) 0.0006(5) -0.0044(5) -0.0023(5)
C18 0.0214(7) 0.0137(6) 0.0254(7) -0.0004(5) -0.0063(5) -0.0023(5)
C20 0.0337(8) 0.0209(7) 0.0205(7) 0.0043(6) -0.0097(6) -0.0048(6)
C21 0.0410(9) 0.0283(8) 0.0205(7) 0.0027(6) -0.0155(7) -0.0045(7)
C24 0.0185(6) 0.0184(6) 0.0155(6) -0.0027(5) -0.0045(5) -0.0031(5)
C23 0.0575(12) 0.0278(9) 0.0346(9) 0.0001(7) -0.0252(8) 0.0088(8)
C22 0.0533(11) 0.0473(11) 0.0263(8) 0.0117(7) -0.0094(8) -0.0254(9)
C25 0.0154(6) 0.0143(6) 0.0162(6) -0.0008(5) -0.0031(5) -0.0032(5)
C26 0.0180(6) 0.0198(7) 0.0160(6) -0.0011(5) -0.0063(5) -0.0019(5)
C27 0.0207(7) 0.0219(7) 0.0164(6) -0.0036(5) -0.0026(5) -0.0010(5)
C28 0.0228(7) 0.0362(9) 0.0191(7) -0.0097(6) -0.0035(6) 0.0055(6)
C29 0.0325(8) 0.0459(10) 0.0225(8) -0.0171(7) -0.0045(6) -0.0019(7)
C30 0.0350(10) 0.0837(15) 0.0205(8) -0.0096(9) 0.0026(7) -0.0203(10)
C31 0.0659(13) 0.0554(12) 0.0331(10) -0.0258(9) -0.0195(9) 0.0302(11)
C32 0.0156(6) 0.0239(7) 0.0216(7) -0.0038(6) -0.0028(5) 0.0018(5)
C33 0.0179(6) 0.0200(7) 0.0195(7) -0.0002(5) -0.0064(5) -0.0034(5)
C34 0.0185(7) 0.0315(8) 0.0229(7) -0.0045(6) -0.0091(6) -0.0006(6)
C35 0.0261(8) 0.0467(10) 0.0389(9) -0.0139(8) -0.0160(7) -0.0043(7)
C36 0.0371(9) 0.0422(10) 0.0288(8) 0.0066(7) -0.0191(7) -0.0055(8)
C37 0.0222(8) 0.0524(11) 0.0351(9) -0.0117(8) -0.0146(7) 0.0068(7)
C38 0.0186(6) 0.0179(6) 0.0147(6) -0.0016(5) -0.0041(5) -0.0036(5)
C39 0.0173(6) 0.0165(6) 0.0134(6) -0.0025(5) -0.0045(5) -0.0035(5)
C40 0.0159(6) 0.0158(6) 0.0115(6) -0.0023(5) -0.0029(5) -0.0037(5)
C41 0.0146(6) 0.0169(6) 0.0124(6) 0.0000(5) -0.0046(5) -0.0033(5)
C42 0.0169(6) 0.0178(6) 0.0144(6) -0.0009(5) -0.0065(5) -0.0029(5)
C43 0.0200(7) 0.0303(8) 0.0293(8) -0.0106(6) -0.0121(6) -0.0011(6)
C44 0.0254(7) 0.0326(8) 0.0243(7) -0.0113(6) -0.0114(6) -0.0006(6)
C45 0.0329(8) 0.0352(9) 0.0307(8) 0.0022(7) -0.0137(7) -0.0186(7)
C46 0.0212(8) 0.0393(9) 0.0484(10) -0.0154(8) -0.0101(7) -0.0085(7)
C47 0.0571(11) 0.0276(8) 0.0302(8) -0.0020(7) -0.0272(8) -0.0078(8)
C48 0.0311(8) 0.0227(7) 0.0280(8) -0.0043(6) -0.0126(6) -0.0080(6)
C49 0.0159(6) 0.0156(6) 0.0167(6) -0.0034(5) -0.0057(5) -0.0035(5)
C50 0.0156(6) 0.0179(6) 0.0141(6) -0.0021(5) -0.0036(5) -0.0023(5)
C51 0.0173(6) 0.0177(6) 0.0172(6) -0.0015(5) -0.0060(5) -0.0026(5)
C52 0.0171(7) 0.0289(8) 0.0184(7) 0.0015(6) -0.0063(5) 0.0019(6)
C53 0.0496(11) 0.0254(8) 0.0287(9) 0.0029(7) -0.0053(8) 0.0068(7)
C54 0.0245(8) 0.0786(14) 0.0254(8) 0.0105(8) -0.0138(7) -0.0128(9)
C55 0.0256(7) 0.0316(8) 0.0166(7) 0.0014(6) -0.0077(6) -0.0002(6)
C56 0.0135(6) 0.0197(7) 0.0203(7) -0.0049(5) -0.0052(5) 0.0002(5)
C57 0.0179(6) 0.0203(7) 0.0165(6) -0.0053(5) -0.0027(5) -0.0050(5)
C58 0.0196(7) 0.0311(8) 0.0158(6) -0.0074(6) -0.0025(5) -0.0035(6)
C59 0.0316(8) 0.0421(9) 0.0227(8) -0.0057(7) 0.0017(6) -0.0143(7)
C60 0.0255(8) 0.0490(10) 0.0224(8) -0.0123(7) 0.0008(6) 0.0025(7)
C61 0.0325(9) 0.0545(11) 0.0236(8) -0.0178(7) -0.0039(6) -0.0118(8)
C62 0.0199(7) 0.0187(6) 0.0151(6) -0.0019(5) -0.0073(5) -0.0039(5)
C63 0.0131(6) 0.0161(6) 0.0201(6) -0.0016(5) -0.0075(5) -0.0021(5)
C64 0.0189(6) 0.0193(7) 0.0180(6) -0.0014(5) -0.0081(5) -0.0045(5)
C65 0.0205(7) 0.0194(7) 0.0239(7) 0.0028(5) -0.0115(6) -0.0055(5)
C66 0.0323(8) 0.0232(7) 0.0259(8) 0.0062(6) -0.0147(6) -0.0123(6)
C67 0.0838(15) 0.0506(11) 0.0249(8) 0.0145(8) -0.0269(9) -0.0439(11)
C68 0.0415(10) 0.0547(11) 0.0269(8) 0.0074(8) -0.0114(7) -0.0263(9)
C69 0.0590(13) 0.0354(10) 0.0512(12) 0.0217(9) -0.0089(10) 0.0012(9)
C70 0.0292(8) 0.0143(6) 0.0318(8) -0.0012(6) -0.0123(6) -0.0050(6)
C71 0.0232(7) 0.0190(7) 0.0264(7) -0.0074(6) -0.0074(6) -0.0012(6)
C72 0.0442(9) 0.0235(8) 0.0294(8) -0.0129(6) -0.0031(7) -0.0074(7)
C73 0.092(2) 0.087(2) 0.0414(15) -0.0339(15) 0.0106(14) -0.064(2)
C74 0.083(2) 0.0326(14) 0.0454(15) -0.0131(11) -0.0002(14) 0.0197(13)
C75 0.0378(12) 0.0327(11) 0.0253(10) -0.0141(8) -0.0010(8) -0.0064(9)
C76 0.052(6) 0.026(4) 0.021(4) -0.010(3) -0.004(4) -0.013(4)
C77 0.075(6) 0.065(8) 0.054(7) -0.040(6) 0.027(5) -0.040(6)
C78 0.125(10) 0.035(5) 0.041(6) -0.016(4) -0.048(7) 0.008(6)
C79 0.0191(7) 0.0186(7) 0.0179(6) -0.0018(5) -0.0050(5) -0.0033(5)

loop_
_atom_type_symbol
_atom_type_description
_atom_type_scat_dispersion_real
_atom_type_scat_dispersion_imag
_atom_type_scat_source
C C 0.0033 0.0016 'International Tables Vol C Tables 4.2.6.8 and 6.1.1.4'
H H 0.0000 0.0000 'International Tables Vol C Tables 4.2.6.8 and 6.1.1.4'
Li Li -0.0003 0.0001 'International Tables Vol C Tables 4.2.6.8 and 6.1.1.4'
Si Si 0.0817 0.0704 'International Tables Vol C Tables 4.2.6.8 and 6.1.1.4'

loop_
_geom_angle_atom_site_label_1
_geom_angle_atom_site_label_2
_geom_angle_atom_site_label_3
_geom_angle
C4 Si1 C9 112.61(6)
C4 Si1 C8 116.50(6)
C9 Si1 C8 111.56(7)
C4 Si1 C10 105.79(6)
C9 Si1 C10 103.32(7)
C8 Si1 C10 105.73(7)
C4 Si1 Li4 49.79(6)
C9 Si1 Li4 113.87(7)
C8 Si1 Li4 133.96(7)
C10 Si1 Li4 56.67(6)
C1 Li1 C4 89.24(10)
C1 Li1 C39 113.16(11)
C4 Li1 C39 109.54(10)
C1 Li1 C3 68.96(8)
C4 Li1 C3 34.69(6)
C39 Li1 C3 142.83(11)
C1 Li1 Li3 58.64(9)
C4 Li1 Li3 103.94(11)
C39 Li1 Li3 54.67(8)
C3 Li1 Li3 112.55(11)
C1 Li1 C2 34.19(6)
C4 Li1 C2 67.12(8)
C39 Li1 C2 143.79(11)
C3 Li1 C2 37.52(5)
Li3 Li1 C2 90.18(10)
C1 Li1 C43 146.49(12)
C4 Li1 C43 116.02(11)
C39 Li1 C43 80.26(9)
C3 Li1 C43 119.47(10)
Li3 Li1 C43 127.83(11)
C2 Li1 C43 134.91(10)
C1 Li1 Li4 102.82(11)
C4 Li1 Li4 55.62(8)
C39 Li1 Li4 54.49(8)
C3 Li1 Li4 88.42(9)
Li3 Li1 Li4 66.94(9)
C2 Li1 Li4 107.39(10)
C43 Li1 Li4 109.55(11)
C1 Li1 Li2 51.61(8)
C4 Li1 Li2 49.62(7)
C39 Li1 Li2 93.79(9)
C3 Li1 Li2 57.17(7)
Li3 Li1 Li2 57.67(9)
C2 Li1 Li2 55.47(7)
C43 Li1 Li2 161.71(12)
Li4 Li1 Li2 54.23(8)
C1 Li1 Si4 140.46(10)
C4 Li1 Si4 123.57(10)
C39 Li1 Si4 39.87(5)
C3 Li1 Si4 150.51(10)
Li3 Li1 Si4 89.72(9)
C2 Li1 Si4 168.91(10)
C43 Li1 Si4 40.62(5)
Li4 Li1 Si4 82.73(8)
Li2 Li1 Si4 132.50(9)
C2 C1 Si2 125.11(10)
C2 C1 Li1 85.73(10)
Si2 C1 Li1 140.17(9)
C2 C1 Li2 82.38(10)
Si2 C1 Li2 125.01(9)
Li1 C1 Li2 78.98(10)
C2 C1 Li3 143.24(11)
Si2 C1 Li3 90.82(8)
Li1 C1 Li3 67.12(9)
Li2 C1 Li3 68.89(9)
C1 Si2 C6 114.09(6)
C1 Si2 C7 115.96(7)
C6 Si2 C7 110.15(7)
C1 Si2 C5 105.45(6)
C6 Si2 C5 103.49(7)
C7 Si2 C5 106.51(8)
C1 Si2 Li3 49.54(6)
C6 Si2 Li3 114.01(7)
C7 Si2 Li3 135.31(7)
C5 Si2 Li3 56.85(7)
C4 Li2 C1 88.94(10)
C4 Li2 C42 112.06(11)
C1 Li2 C42 110.59(11)
C4 Li2 Li4 58.04(9)
C1 Li2 Li4 104.37(11)
C42 Li2 Li4 54.17(8)
C4 Li2 C2 68.22(8)
C1 Li2 C2 34.18(6)
C42 Li2 C2 142.78(11)
Li4 Li2 C2 111.51(11)
C4 Li2 C3 33.78(6)
C1 Li2 C3 66.35(8)
C42 Li2 C3 142.15(12)
Li4 Li2 C3 89.03(10)
C2 Li2 C3 36.96(5)
C4 Li2 C48 145.02(12)
C1 Li2 C48 119.25(11)
C42 Li2 C48 78.86(8)
Li4 Li2 C48 124.93(11)
C2 Li2 C48 123.52(11)
C3 Li2 C48 137.27(11)
C4 Li2 Li3 102.62(11)
C1 Li2 Li3 56.35(8)
C42 Li2 Li3 54.68(8)
Li4 Li2 Li3 67.22(10)
C2 Li2 Li3 88.34(9)
C3 Li2 Li3 106.65(10)
C48 Li2 Li3 110.12(11)
C4 Li2 Li1 51.46(8)
C1 Li2 Li1 49.40(7)
C42 Li2 Li1 93.83(10)
Li4 Li2 Li1 58.06(9)
C2 Li2 Li1 55.95(7)
C3 Li2 Li1 54.25(7)
C48 Li2 Li1 163.51(11)
Li3 Li2 Li1 54.44(8)
C4 Li2 Si3 137.41(11)
C1 Li2 Si3 126.50(10)
C42 Li2 Si3 39.19(5)
Li4 Li2 Si3 87.69(9)
C2 Li2 Si3 154.27(10)
C3 Li2 Si3 167.15(10)
C48 Li2 Si3 39.95(5)
Li3 Li2 Si3 83.48(8)
Li1 Li2 Si3 132.40(10)
C1 C2 C11 123.01(12)
C1 C2 C3 121.99(11)
C11 C2 C3 114.88(10)
C1 C2 Li2 63.44(9)
C11 C2 Li2 136.38(10)
C3 C2 Li2 73.22(8)
C1 C2 Li1 60.08(9)
C11 C2 Li1 154.94(10)
C3 C2 Li1 69.50(8)
Li2 C2 Li1 68.58(8)
C42 Si3 C47 113.09(7)
C42 Si3 C46 116.92(7)
C47 Si3 C46 109.46(8)
C42 Si3 C48 105.14(6)
C47 Si3 C48 104.04(7)
C46 Si3 C48 107.11(7)
C42 Si3 Li2 48.88(6)
C47 Si3 Li2 116.12(8)
C46 Si3 Li2 134.02(7)
C48 Si3 Li2 56.70(6)
C39 Li3 C42 89.51(10)
C39 Li3 C1 112.17(11)
C42 Li3 C1 110.69(11)
C39 Li3 C41 68.70(8)
C42 Li3 C41 34.54(6)
C1 Li3 C41 143.38(11)
C39 Li3 Li1 58.06(9)
C42 Li3 Li1 105.06(11)
C1 Li3 Li1 54.25(8)
C41 Li3 Li1 112.37(11)
C39 Li3 C40 33.87(6)
C42 Li3 C40 66.52(8)
C1 Li3 C40 142.23(11)
C41 Li3 C40 37.09(5)
Li1 Li3 C40 89.09(10)
C39 Li3 C5 149.04(12)
C42 Li3 C5 113.93(11)
C1 Li3 C5 79.40(9)
C41 Li3 C5 119.65(10)
Li1 Li3 C5 127.66(11)
C40 Li3 C5 137.62(11)
C39 Li3 Li2 103.23(11)
C42 Li3 Li2 56.37(8)
C1 Li3 Li2 54.76(8)
C41 Li3 Li2 88.83(10)
Li1 Li3 Li2 67.89(9)
C40 Li3 Li2 106.84(10)
C5 Li3 Li2 106.58(11)
C39 Li3 Li4 51.80(8)
C42 Li3 Li4 49.71(8)
C1 Li3 Li4 93.93(10)
C41 Li3 Li4 56.59(7)
Li1 Li3 Li4 58.41(9)
C40 Li3 Li4 54.25(7)
C5 Li3 Li4 159.00(12)
Li2 Li3 Li4 54.70(9)
C39 Li3 Si2 138.90(10)
C42 Li3 Si2 124.86(10)
C1 Li3 Si2 39.64(5)
C41 Li3 Si2 152.33(10)
Li1 Li3 Si2 88.77(9)
C40 Li3 Si2 168.54(10)
C5 Li3 Si2 40.36(5)
Li2 Li3 Si2 82.72(8)
Li4 Li3 Si2 132.53(10)
C4 C3 C25 122.29(12)
C4 C3 C2 122.01(11)
C25 C3 C2 115.57(10)
C4 C3 Li1 64.49(9)
C25 C3 Li1 134.78(10)
C2 C3 Li1 72.98(9)
C4 C3 Li2 59.18(9)
C25 C3 Li2 156.42(10)
C2 C3 Li2 69.82(8)
Li1 C3 Li2 68.58(8)
C42 Li4 C39 89.99(10)
C42 Li4 C4 113.30(11)
C39 Li4 C4 109.80(11)
C42 Li4 C40 69.33(8)
C39 Li4 C40 34.86(6)
C4 Li4 C40 143.27(12)
C42 Li4 Li2 58.74(9)
C39 Li4 Li2 104.84(11)
C4 Li4 Li2 54.71(8)
C40 Li4 Li2 113.19(11)
C42 Li4 C10 145.91(12)
C39 Li4 C10 115.24(11)
C4 Li4 C10 80.72(9)
C40 Li4 C10 118.58(10)
Li2 Li4 C10 128.12(11)
C42 Li4 C41 34.24(6)
C39 Li4 C41 67.17(8)
C4 Li4 C41 143.74(12)
C40 Li4 C41 37.50(5)
Li2 Li4 C41 90.15(10)
C10 Li4 C41 134.56(11)
C42 Li4 Li1 103.65(11)
C39 Li4 Li1 55.74(8)
C4 Li4 Li1 54.62(8)
C40 Li4 Li1 88.72(9)
Li2 Li4 Li1 67.71(9)
C10 Li4 Li1 109.44(11)
C41 Li4 Li1 107.43(10)
C42 Li4 Li3 52.01(8)
C39 Li4 Li3 50.10(8)
C4 Li4 Li3 93.99(10)
C40 Li4 Li3 57.49(8)
Li2 Li4 Li3 58.08(9)
C10 Li4 Li3 161.77(12)
C41 Li4 Li3 55.18(7)
Li1 Li4 Li3 54.65(8)
C42 Li4 Si1 139.34(11)
C39 Li4 Si1 124.68(10)
C4 Li4 Si1 40.19(5)
C40 Li4 Si1 151.32(10)
Li2 Li4 Si1 89.36(9)
C10 Li4 Si1 40.96(5)
C41 Li4 Si1 167.76(10)
Li1 Li4 Si1 83.66(8)
Li3 Li4 Si1 133.33(10)
C3 C4 Si1 125.19(10)
C3 C4 Li2 87.04(10)
Si1 C4 Li2 138.88(9)
C3 C4 Li1 80.82(10)
Si1 C4 Li1 126.30(9)
Li2 C4 Li1 78.92(9)
C3 C4 Li4 143.72(11)
Si1 C4 Li4 90.02(8)
Li2 C4 Li4 67.25(9)
Li1 C4 Li4 69.76(9)
C39 Si4 C44 113.20(6)
C39 Si4 C45 116.46(6)
C44 Si4 C45 109.65(7)
C39 Si4 C43 105.15(6)
C44 Si4 C43 104.98(7)
C45 Si4 C43 106.40(7)
C39 Si4 Li1 49.33(6)
C44 Si4 Li1 117.74(7)
C45 Si4 Li1 132.16(7)
C43 Si4 Li1 56.15(6)
Si2 C5 Li3 82.79(7)
Si1 C10 Li4 82.37(7)
C12 C11 C24 118.83(12)
C12 C11 C2 118.68(11)
C24 C11 C2 122.43(11)
C11 C12 C13 121.77(12)
C18 C13 C12 117.89(12)
C18 C13 C14 123.20(12)
C12 C13 C14 118.87(12)
C13 C14 C17 112.54(12)
C13 C14 C16 107.91(13)
C17 C14 C16 108.16(13)
C13 C14 C15 109.59(13)
C17 C14 C15 108.99(14)
C16 C14 C15 109.61(16)
C24 C19 C18 117.91(12)
C24 C19 C20 123.09(12)
C18 C19 C20 118.97(12)
C13 C18 C19 122.31(12)
C21 C20 C22 108.35(13)
C21 C20 C23 107.31(13)
C22 C20 C23 109.65(14)
C21 C20 C19 112.39(12)
C22 C20 C19 108.46(13)
C23 C20 C19 110.64(12)
C19 C24 C11 121.27(12)
C38 C25 C26 118.93(12)
C38 C25 C3 118.94(11)
C26 C25 C3 121.99(11)
C27 C26 C25 121.23(12)
C26 C27 C32 117.92(12)
C26 C27 C28 122.57(12)
C32 C27 C28 119.43(12)
C31 C28 C30 109.69(16)
C31 C28 C29 107.92(15)
C30 C28 C29 108.10(13)
C31 C28 C27 110.91(13)
C30 C28 C27 108.01(13)
C29 C28 C27 112.16(12)
C33 C32 C27 122.25(12)
C32 C33 C38 117.90(12)
C32 C33 C34 122.86(12)
C38 C33 C34 119.12(12)
C37 C34 C33 112.90(12)
C37 C34 C35 108.06(13)
C33 C34 C35 110.70(12)
C37 C34 C36 109.06(13)
C33 C34 C36 107.06(12)
C35 C34 C36 108.99(13)
C25 C38 C33 121.69(12)
C40 C39 Si4 124.49(10)
C40 C39 Li3 86.59(10)
Si4 C39 Li3 141.23(9)
C40 C39 Li4 80.21(10)
Si4 C39 Li4 125.37(9)
Li3 C39 Li4 78.10(10)
C40 C39 Li1 143.26(11)
Si4 C39 Li1 90.80(8)
Li3 C39 Li1 67.27(9)
Li4 C39 Li1 69.77(9)
C39 C40 C63 122.48(11)
C39 C40 C41 122.49(11)
C63 C40 C41 114.81(10)
C39 C40 Li4 64.92(9)
C63 C40 Li4 132.78(10)
C41 C40 Li4 73.64(9)
C39 C40 Li3 59.54(9)
C63 C40 Li3 158.86(10)
C41 C40 Li3 69.19(8)
Li4 C40 Li3 68.25(8)
C42 C41 C49 123.32(11)
C42 C41 C40 122.12(11)
C49 C41 C40 114.46(10)
C42 C41 Li3 64.16(9)
C49 C41 Li3 134.95(10)
C40 C41 Li3 73.73(9)
C42 C41 Li4 59.82(9)
C49 C41 Li4 156.78(10)
C40 C41 Li4 68.86(8)
Li3 C41 Li4 68.22(8)
C41 C42 Si3 124.50(10)
C41 C42 Li4 85.94(10)
Si3 C42 Li4 139.11(9)
C41 C42 Li3 81.30(10)
Si3 C42 Li3 128.10(9)
Li4 C42 Li3 78.27(10)
C41 C42 Li2 142.86(11)
Si3 C42 Li2 91.93(8)
Li4 C42 Li2 67.09(9)
Li3 C42 Li2 68.94(9)
Si4 C43 Li1 83.24(7)
Si3 C48 Li2 83.36(7)
C62 C49 C50 119.20(12)
C62 C49 C41 118.68(11)
C50 C49 C41 122.08(11)
C51 C50 C49 120.88(12)
C50 C51 C56 118.16(12)
C50 C51 C52 122.73(12)
C56 C51 C52 119.08(11)
C55 C52 C54 108.16(13)
C55 C52 C53 108.03(13)
C54 C52 C53 109.90(14)
C55 C52 C51 112.12(11)
C54 C52 C51 110.11(12)
C53 C52 C51 108.49(12)
C57 C56 C51 122.24(12)
C56 C57 C62 117.85(12)
C56 C57 C58 122.97(12)
C62 C57 C58 119.15(12)
C61 C58 C60 108.41(13)
C61 C58 C57 109.88(12)
C60 C58 C57 112.46(12)
C61 C58 C59 109.47(13)
C60 C58 C59 108.57(13)
C57 C58 C59 108.01(11)
C49 C62 C57 121.65(12)
C64 C63 C79 119.36(12)
C64 C63 C40 118.09(11)
C79 C63 C40 122.39(12)
C65 C64 C63 121.73(12)
C64 C65 C70 117.42(13)
C64 C65 C66 121.36(13)
C70 C65 C66 121.11(13)
C69 C66 C68 109.50(15)
C69 C66 C67 108.26(15)
C68 C66 C67 107.67(15)
C69 C66 C65 111.45(14)
C68 C66 C65 107.88(12)
C67 C66 C65 112.00(12)
C65 C70 C71 122.63(13)
C79 C71 C70 117.95(13)
C79 C71 C72 122.36(13)
C70 C71 C72 119.69(13)
C73 C72 C74 111.9(2)
C77 C72 C71 109.3(4)
C73 C72 C71 110.11(15)
C74 C72 C71 109.18(16)
C77 C72 C78 118.2(8)
C71 C72 C78 108.7(4)
C73 C72 C75 107.57(18)
C74 C72 C75 105.87(17)
C71 C72 C75 112.14(13)
C77 C72 C76 108.9(6)
C71 C72 C76 110.1(3)
C78 C72 C76 101.4(6)
C63 C79 C71 120.84(13)

loop_
_geom_bond_atom_site_label_1
_geom_bond_atom_site_label_2
_geom_bond_distance
Si1 C4 1.8549(13)
Si1 C9 1.8773(14)
Si1 C8 1.8785(15)
Si1 C10 1.9013(15)
Si1 Li4 2.875(2)
Li1 C1 2.105(3)
Li1 C4 2.169(3)
Li1 C39 2.198(3)
Li1 C3 2.372(3)
Li1 Li3 2.390(3)
Li1 C2 2.422(3)
Li1 C43 2.424(3)
Li1 Li4 2.496(3)
Li1 Li2 2.721(3)
Li1 Si4 2.898(2)
C1 C2 1.3648(18)
C1 Si2 1.8569(13)
C1 Li2 2.173(3)
C1 Li3 2.215(3)
Si2 C6 1.8742(15)
Si2 C7 1.8749(16)
Si2 C5 1.8998(15)
Si2 Li3 2.910(2)
Li2 C4 2.112(3)
Li2 C42 2.214(3)
Li2 Li4 2.386(3)
Li2 C2 2.408(3)
Li2 C3 2.456(3)
Li2 C48 2.472(3)
Li2 Li3 2.482(3)
Li2 Si3 2.938(2)
C2 C11 1.4995(17)
C2 C3 1.5424(17)
Si3 C42 1.8575(13)
Si3 C47 1.8730(16)
Si3 C46 1.8752(16)
Si3 C48 1.8991(15)
Li3 C39 2.114(3)
Li3 C42 2.170(3)
Li3 C41 2.383(3)
Li3 C40 2.448(3)
Li3 C5 2.456(3)
Li3 Li4 2.696(3)
C3 C4 1.3675(18)
C3 C25 1.5059(17)
Li4 C42 2.100(3)
Li4 C39 2.165(3)
Li4 C4 2.195(3)
Li4 C40 2.356(3)
Li4 C10 2.423(3)
Li4 C41 2.423(3)
Si4 C39 1.8578(13)
Si4 C44 1.8698(15)
Si4 C45 1.8721(16)
Si4 C43 1.8998(15)
C11 C12 1.3872(18)
C11 C24 1.4023(18)
C12 C13 1.3933(19)
C13 C18 1.392(2)
C13 C14 1.5293(19)
C14 C17 1.530(2)
C14 C16 1.534(2)
C14 C15 1.535(2)
C19 C24 1.3911(19)
C19 C18 1.4015(19)
C19 C20 1.5363(19)
C20 C21 1.530(2)
C20 C22 1.534(2)
C20 C23 1.536(2)
C25 C38 1.3893(18)
C25 C26 1.3985(18)
C26 C27 1.3925(19)
C27 C32 1.4029(19)
C27 C28 1.5400(19)
C28 C31 1.530(2)
C28 C30 1.534(3)
C28 C29 1.536(2)
C32 C33 1.3921(19)
C33 C38 1.3933(19)
C33 C34 1.5331(18)
C34 C37 1.530(2)
C34 C35 1.535(2)
C34 C36 1.536(2)
C39 C40 1.3664(18)
C40 C63 1.5049(18)
C40 C41 1.5375(17)
C41 C42 1.3669(18)
C41 C49 1.5038(17)
C49 C62 1.3838(18)
C49 C50 1.4013(18)
C50 C51 1.3925(18)
C51 C56 1.4019(18)
C51 C52 1.5375(18)
C52 C55 1.5301(19)
C52 C54 1.531(2)
C52 C53 1.536(2)
C56 C57 1.3903(19)
C57 C62 1.3972(18)
C57 C58 1.5331(18)
C58 C61 1.529(2)
C58 C60 1.530(2)
C58 C59 1.535(2)
C63 C64 1.3899(19)
C63 C79 1.3922(18)
C64 C65 1.3897(19)
C65 C70 1.396(2)
C65 C66 1.5332(19)
C66 C69 1.525(2)
C66 C68 1.525(2)
C66 C67 1.532(2)
C70 C71 1.397(2)
C71 C79 1.3958(19)
C71 C72 1.538(2)
C72 C77 1.436(9)
C72 C73 1.507(3)
C72 C74 1.536(3)
C72 C78 1.538(9)
C72 C75 1.551(3)
C72 C76 1.613(7)
